data_7228155
loop_
_publ_author_name
'Wang, Xiuli'
'Sun, Junjun'
'Lin, Hongyan'
'Chang, Zhihan'
'Liu, Guocheng'
'Wang, Xiang'

_publ_section_title
;
 A series of novel Anderson-type Polyoxometalate-based MnII Complexes
 constructed from pyridyl-derivatives: Assembly, structures,
 electrochemical and photocatalytic properties
;
_journal_name_full CrystEngComm
_journal_paper_doi 10.1039/C7CE00659D
_journal_year 2017
_chemical_formula_sum 'C14 H36 Mn2 Mo6 N4 O36 Te'
_chemical_formula_weight 1649.59
_chemical_name_systematic
; 
 ? 
;
_space_group_IT_number 2
_symmetry_cell_setting triclinic
_symmetry_space_group_name_Hall '-P 1'
_symmetry_space_group_name_H-M 'P -1'
_atom_sites_solution_hydrogens geom
_atom_sites_solution_primary direct
_atom_sites_solution_secondary difmap
_audit_creation_method SHELXL-97
_audit_update_record
;
2016-12-27 deposited with the CCDC.
2017-04-28 downloaded from the CCDC.
;
_cell_angle_alpha 97.0350(10)
_cell_angle_beta 99.1390(10)
_cell_angle_gamma 116.0830(10)
_cell_formula_units_Z 1
_cell_length_a 9.9460(4)
_cell_length_b 10.7000(5)
_cell_length_c 10.8400(5)
_cell_measurement_reflns_used 4566
_cell_measurement_temperature 296(2)
_cell_measurement_theta_max 28.3344
_cell_measurement_theta_min 2.1708
_cell_volume 998.63(8)
_computing_cell_refinement 'SMART (Bruker, 2001)'
_computing_data_collection 'SMART (Bruker, 2001)'
_computing_data_reduction 'SAINT+ (Bruker, 1999)'
_computing_molecular_graphics 'PLATON (Spek, 2003)'
_computing_publication_material 'SHELXTL (1998)'
_computing_structure_refinement 'SHELXL-97 (Sheldrick, 2008)'
_computing_structure_solution 'SHELXS-97 (Sheldrick, 2008)'
_diffrn_ambient_temperature 296(2)
_diffrn_measured_fraction_theta_full 0.994
_diffrn_measured_fraction_theta_max 0.994
_diffrn_measurement_device_type 'CCD area detector'
_diffrn_measurement_method 'phi and omega scans'
_diffrn_radiation_monochromator graphite
_diffrn_radiation_source 'fine-focus sealed tube'
_diffrn_radiation_type MoK\a
_diffrn_radiation_wavelength 0.71069
_diffrn_reflns_av_R_equivalents 0.0127
_diffrn_reflns_av_sigmaI/netI 0.0233
_diffrn_reflns_limit_h_max 13
_diffrn_reflns_limit_h_min -11
_diffrn_reflns_limit_k_max 7
_diffrn_reflns_limit_k_min -14
_diffrn_reflns_limit_l_max 14
_diffrn_reflns_limit_l_min -13
_diffrn_reflns_number 7434
_diffrn_reflns_theta_full 28.35
_diffrn_reflns_theta_max 28.35
_diffrn_reflns_theta_min 1.95
_exptl_absorpt_coefficient_mu 3.268
_exptl_absorpt_correction_T_max 0.520
_exptl_absorpt_correction_T_min 0.347
_exptl_absorpt_correction_type multi-scan
_exptl_absorpt_process_details SADABS
_exptl_crystal_colour YELLOW
_exptl_crystal_density_diffrn 2.743
_exptl_crystal_density_method 'not measured'
_exptl_crystal_description BLOCK
_exptl_crystal_F_000 790
_exptl_crystal_size_max 0.35
_exptl_crystal_size_mid 0.28
_exptl_crystal_size_min 0.20
_refine_diff_density_max 1.003
_refine_diff_density_min -0.938
_refine_diff_density_rms 0.128
_refine_ls_extinction_method none
_refine_ls_goodness_of_fit_ref 0.998
_refine_ls_hydrogen_treatment constr
_refine_ls_matrix_type full
_refine_ls_number_parameters 286
_refine_ls_number_reflns 4959
_refine_ls_number_restraints 6
_refine_ls_restrained_S_all 0.999
_refine_ls_R_factor_all 0.0276
_refine_ls_R_factor_gt 0.0240
_refine_ls_shift/su_max 0.002
_refine_ls_shift/su_mean 0.000
_refine_ls_structure_factor_coef Fsqd
_refine_ls_weighting_details 'calc w=1/[\s^2^(Fo^2^)+(0.0308P)^2^+2.7639P] where P=(Fo^2^+2Fc^2^)/3'
_refine_ls_weighting_scheme calc
_refine_ls_wR_factor_gt 0.0622
_refine_ls_wR_factor_ref 0.0642
_reflns_number_gt 4494
_reflns_number_total 4992
_reflns_threshold_expression >2sigma(I)
_cod_data_source_file c7ce00659d2.cif
_cod_data_source_block complex3
_cod_depositor_comments
;
The following automatic conversions were performed:

'_symmetry_cell_setting' value 'Triclinic' changed to 'triclinic'
according to
/home/data/users/saulius/crontab/automatic-downloads/rss-feeds/RSC/lib/dictionaries/cif_core.dic
dictionary named 'cif_core.dic' version 2.4.2 from 2011-04-26.

Automatic conversion script
Id: cif_fix_values 4973 2017-02-22 13:04:09Z antanas 
;
_cod_database_code 7228155

loop_
_symmetry_equiv_pos_as_xyz
'x, y, z'
'-x, -y, -z'

loop_
_atom_site_label
_atom_site_type_symbol
_atom_site_fract_x
_atom_site_fract_y
_atom_site_fract_z
_atom_site_U_iso_or_equiv
_atom_site_adp_type
_atom_site_occupancy
_atom_site_symmetry_multiplicity
_atom_site_calc_flag
_atom_site_refinement_flags
Te1 Te 0.0000 0.0000 0.5000 0.00830(6) Uani 1 2 d S
Mo1 Mo 0.16785(3) -0.02714(3) 0.26504(2) 0.01271(6) Uani 1 1 d .
Mn1 Mn -0.38151(5) 0.35280(5) 0.60828(5) 0.01408(10) Uani 1 1 d .
O1 O -0.2062(3) 0.3007(3) 0.5767(2) 0.0232(5) Uani 1 1 d .
N1 N -0.6340(4) 0.3314(4) 1.0883(3) 0.0362(8) Uani 1 1 d .
H1B H -0.6469 0.3647 1.1592 0.043 Uiso 1 1 calc R
O1W O -0.4527(3) 0.3388(3) 0.4014(2) 0.0205(5) Uani 1 1 d .
H1WA H -0.4394 0.4101 0.3683 0.025 Uiso 1 1 d R
H1WB H -0.5288 0.2657 0.3516 0.025 Uiso 1 1 d R
C1 C -0.7599(4) 0.2365(4) 0.9919(4) 0.0265(8) Uani 1 1 d .
H1A H -0.8593 0.2074 1.0030 0.032 Uiso 1 1 calc R
Mo2 Mo 0.09714(3) 0.24642(3) 0.33004(2) 0.01183(6) Uani 1 1 d .
O2 O -0.2978(3) 0.3730(3) 0.8141(2) 0.0239(5) Uani 1 1 d .
N2 N -0.1983(3) 0.3856(4) 1.0188(3) 0.0261(7) Uani 1 1 d .
H2B H -0.2145 0.3791 1.0939 0.031 Uiso 1 1 calc R
C2 C -0.7370(3) 0.1865(3) 0.8818(3) 0.0148(6) Uani 1 1 d .
H2A H -0.8225 0.1220 0.8174 0.018 Uiso 1 1 calc R
O2W O -0.5713(3) 0.3962(3) 0.6368(2) 0.0209(5) Uani 1 1 d .
H2WB H -0.6651 0.3364 0.6289 0.025 Uiso 1 1 d R
H23 H -0.6474 0.3438 0.5693 0.025 Uiso 1 1 d R
Mo3 Mo -0.03748(3) 0.28795(3) 0.58290(3) 0.01365(7) Uani 1 1 d .
C3 C -0.5967(4) 0.2254(4) 0.8605(3) 0.0213(7) Uani 1 1 d .
H3A H -0.5865 0.1886 0.7823 0.026 Uiso 1 1 calc R
O3W O -0.5330(3) 0.1267(3) 0.5943(2) 0.0235(5) Uani 1 1 d .
H3WA H -0.6219 0.0625 0.5523 0.028 Uiso 1 1 d R
H3WB H -0.4993 0.0916 0.6502 0.028 Uiso 1 1 d R
C4 C -0.4671(3) 0.3200(4) 0.9542(3) 0.0180(6) Uani 1 1 d .
O4W O -0.3422(6) 0.0412(5) 1.0220(5) 0.0887(16) Uani 1 1 d U
H4WA H -0.2958 0.1089 1.0879 0.106 Uiso 1 1 d R
H4WB H -0.2744 0.0363 0.9858 0.106 Uiso 1 1 d R
O5W O -0.3134(4) 0.2426(4) 1.2333(3) 0.0462(8) Uani 1 1 d .
H5WA H -0.3180 0.3185 1.2596 0.055 Uiso 1 1 d R
H5WB H -0.2477 0.2372 1.2900 0.055 Uiso 1 1 d R
C5 C -0.4862(4) 0.3735(4) 1.0707(3) 0.0218(7) Uani 1 1 d .
H5A H -0.4007 0.4366 1.1359 0.026 Uiso 1 1 calc R
O6 O -0.0221(3) 0.2221(2) 0.7371(2) 0.0162(4) Uani 1 1 d .
C6 C -0.3136(4) 0.3622(4) 0.9238(3) 0.0191(6) Uani 1 1 d .
O7 O 0.1042(3) -0.0375(3) 0.1067(2) 0.0252(5) Uani 1 1 d .
C7 C -0.0433(4) 0.4222(4) 1.0003(4) 0.0259(8) Uani 1 1 d .
H7A H -0.0514 0.3656 0.9197 0.039 Uiso 1 1 calc R
H7B H 0.0126 0.4002 1.0685 0.039 Uiso 1 1 calc R
O8 O -0.1667(2) 0.0375(2) 0.5273(2) 0.0117(4) Uani 1 1 d .
O9 O -0.0607(3) 0.2614(2) 0.3964(2) 0.0170(5) Uani 1 1 d .
O10 O -0.0320(2) 0.0107(2) 0.32177(19) 0.0116(4) Uani 1 1 d .
O11 O 0.2480(2) 0.1747(2) 0.3269(2) 0.0146(4) Uani 1 1 d .
O12 O -0.1245(2) -0.2042(2) 0.4637(2) 0.0119(4) Uani 1 1 d .
O13 O 0.2405(3) 0.4228(2) 0.3711(2) 0.0213(5) Uani 1 1 d .
O14 O 0.1104(3) 0.4558(3) 0.6337(3) 0.0291(6) Uani 1 1 d .
O15 O 0.0171(3) 0.2143(3) 0.1716(2) 0.0223(5) Uani 1 1 d .
O17 O 0.3399(3) -0.0321(3) 0.2790(3) 0.0250(5) Uani 1 1 d .

loop_
_atom_site_aniso_label
_atom_site_aniso_U_11
_atom_site_aniso_U_22
_atom_site_aniso_U_33
_atom_site_aniso_U_23
_atom_site_aniso_U_13
_atom_site_aniso_U_12
Te1 0.00796(12) 0.00763(12) 0.00972(12) 0.00197(9) 0.00288(9) 0.00373(9)
Mo1 0.01321(12) 0.01381(13) 0.01270(12) 0.00262(9) 0.00442(9) 0.00734(10)
Mn1 0.0120(2) 0.0138(2) 0.0173(2) 0.00357(18) 0.00393(17) 0.00656(18)
O1 0.0261(13) 0.0308(14) 0.0267(13) 0.0108(11) 0.0135(10) 0.0219(11)
N1 0.0386(19) 0.043(2) 0.0298(18) 0.0061(16) 0.0136(15) 0.0196(17)
O1W 0.0150(11) 0.0202(12) 0.0222(12) 0.0048(10) 0.0015(9) 0.0057(9)
C1 0.0159(15) 0.034(2) 0.0265(18) 0.0071(15) 0.0071(13) 0.0083(15)
Mo2 0.01266(12) 0.01113(12) 0.01353(12) 0.00497(9) 0.00509(9) 0.00593(10)
O2 0.0167(11) 0.0346(14) 0.0156(11) 0.0058(10) 0.0039(9) 0.0077(11)
N2 0.0153(13) 0.0386(18) 0.0217(15) 0.0140(13) 0.0055(11) 0.0080(13)
C2 0.0057(12) 0.0186(15) 0.0126(13) -0.0005(11) -0.0004(10) 0.0010(11)
O2W 0.0104(10) 0.0213(12) 0.0281(13) 0.0020(10) 0.0013(9) 0.0068(9)
Mo3 0.01423(12) 0.01133(12) 0.01863(13) 0.00342(10) 0.00730(10) 0.00765(10)
C3 0.0178(15) 0.0258(18) 0.0179(15) 0.0046(13) 0.0049(12) 0.0079(14)
O3W 0.0170(11) 0.0177(12) 0.0299(13) 0.0034(10) -0.0015(10) 0.0059(10)
C4 0.0117(14) 0.0214(16) 0.0203(16) 0.0077(13) 0.0051(12) 0.0061(12)
O4W 0.108(4) 0.079(3) 0.091(3) 0.008(3) 0.051(3) 0.048(3)
O5W 0.0441(18) 0.071(2) 0.0353(17) 0.0049(16) -0.0005(14) 0.0424(18)
C5 0.0175(15) 0.0241(17) 0.0166(15) 0.0032(13) 0.0023(12) 0.0044(14)
O6 0.0185(11) 0.0129(10) 0.0154(10) 0.0002(8) 0.0038(9) 0.0066(9)
C6 0.0133(14) 0.0191(16) 0.0218(16) 0.0070(13) 0.0051(12) 0.0039(12)
O7 0.0326(14) 0.0257(13) 0.0147(11) 0.0035(10) 0.0040(10) 0.0122(11)
C7 0.0177(16) 0.030(2) 0.0314(19) 0.0110(16) 0.0045(14) 0.0120(15)
O8 0.0098(9) 0.0132(10) 0.0148(10) 0.0029(8) 0.0045(8) 0.0072(8)
O9 0.0183(11) 0.0207(11) 0.0194(11) 0.0090(9) 0.0077(9) 0.0133(10)
O10 0.0121(9) 0.0127(10) 0.0098(9) 0.0029(8) 0.0024(8) 0.0055(8)
O11 0.0112(10) 0.0129(10) 0.0203(11) 0.0039(9) 0.0061(8) 0.0053(8)
O12 0.0102(9) 0.0068(9) 0.0168(10) 0.0028(8) 0.0040(8) 0.0021(8)
O13 0.0196(11) 0.0132(11) 0.0305(13) 0.0055(10) 0.0100(10) 0.0057(9)
O14 0.0290(14) 0.0151(12) 0.0373(15) 0.0026(11) 0.0105(12) 0.0051(11)
O15 0.0281(13) 0.0294(13) 0.0152(11) 0.0075(10) 0.0062(10) 0.0177(11)
O17 0.0197(12) 0.0262(13) 0.0356(14) 0.0085(11) 0.0118(11) 0.0142(11)

loop_
_atom_type_symbol
_atom_type_description
_atom_type_scat_dispersion_real
_atom_type_scat_dispersion_imag
_atom_type_scat_source
C C 0.0033 0.0016 'International Tables Vol C Tables 4.2.6.8 and 6.1.1.4'
H H 0.0000 0.0000 'International Tables Vol C Tables 4.2.6.8 and 6.1.1.4'
N N 0.0061 0.0033 'International Tables Vol C Tables 4.2.6.8 and 6.1.1.4'
O O 0.0106 0.0060 'International Tables Vol C Tables 4.2.6.8 and 6.1.1.4'
Mn Mn 0.3368 0.7283 'International Tables Vol C Tables 4.2.6.8 and 6.1.1.4'
Mo Mo -1.6832 0.6857 'International Tables Vol C Tables 4.2.6.8 and 6.1.1.4'
Te Te -0.5308 1.6751 'International Tables Vol C Tables 4.2.6.8 and 6.1.1.4'

loop_
_geom_angle_atom_site_label_1
_geom_angle_atom_site_label_2
_geom_angle_atom_site_label_3
_geom_angle
_geom_angle_site_symmetry_1
_geom_angle_site_symmetry_3
O8 Te1 O8 180.00(3) . 2_556
O8 Te1 O12 85.97(9) . 2_556
O8 Te1 O12 94.03(9) 2_556 2_556
O8 Te1 O12 94.03(9) . .
O8 Te1 O12 85.97(9) 2_556 .
O12 Te1 O12 180.0 2_556 .
O8 Te1 O10 94.04(9) . .
O8 Te1 O10 85.96(9) 2_556 .
O12 Te1 O10 86.15(9) 2_556 .
O12 Te1 O10 93.85(9) . .
O8 Te1 O10 85.96(9) . 2_556
O8 Te1 O10 94.04(9) 2_556 2_556
O12 Te1 O10 93.85(9) 2_556 2_556
O12 Te1 O10 86.15(9) . 2_556
O10 Te1 O10 180.0 . 2_556
O7 Mo1 O17 105.79(13) . .
O7 Mo1 O11 98.90(11) . .
O17 Mo1 O11 98.53(11) . .
O7 Mo1 O6 95.18(11) . 2_556
O17 Mo1 O6 103.13(11) . 2_556
O11 Mo1 O6 149.81(9) . 2_556
O7 Mo1 O8 160.46(10) . 2_556
O17 Mo1 O8 92.70(10) . 2_556
O11 Mo1 O8 84.21(9) . 2_556
O6 Mo1 O8 74.09(8) 2_556 2_556
O7 Mo1 O10 93.03(11) . .
O17 Mo1 O10 160.27(10) . .
O11 Mo1 O10 72.20(8) . .
O6 Mo1 O10 80.54(8) 2_556 .
O8 Mo1 O10 69.42(7) 2_556 .
O1 Mn1 O13 94.26(10) . 2_566
O1 Mn1 O3W 88.65(10) . .
O13 Mn1 O3W 176.73(10) 2_566 .
O1 Mn1 O2W 177.26(10) . .
O13 Mn1 O2W 88.32(9) 2_566 .
O3W Mn1 O2W 88.80(9) . .
O1 Mn1 O2 87.61(10) . .
O13 Mn1 O2 90.19(10) 2_566 .
O3W Mn1 O2 88.43(10) . .
O2W Mn1 O2 93.30(9) . .
O1 Mn1 O1W 90.23(9) . .
O13 Mn1 O1W 87.89(9) 2_566 .
O3W Mn1 O1W 93.60(9) . .
O2W Mn1 O1W 88.95(9) . .
O2 Mn1 O1W 177.00(9) . .
Mo3 O1 Mn1 166.72(16) . .
C1 N1 C5 120.0(3) . .
C2 C1 N1 119.0(3) . .
O15 Mo2 O13 105.97(12) . .
O15 Mo2 O9 98.88(11) . .
O13 Mo2 O9 101.25(11) . .
O15 Mo2 O11 101.64(11) . .
O13 Mo2 O11 92.30(10) . .
O9 Mo2 O11 151.20(9) . .
O15 Mo2 O10 88.95(10) . .
O13 Mo2 O10 161.57(10) . .
O9 Mo2 O10 86.70(9) . .
O11 Mo2 O10 73.77(8) . .
O15 Mo2 O12 157.66(10) . 2_556
O13 Mo2 O12 96.09(10) . 2_556
O9 Mo2 O12 72.83(8) . 2_556
O11 Mo2 O12 80.62(8) . 2_556
O10 Mo2 O12 70.18(7) . 2_556
C6 O2 Mn1 154.3(2) . .
C6 N2 C7 122.2(3) . .
C3 C2 C1 123.0(3) . .
O14 Mo3 O1 106.95(13) . .
O14 Mo3 O6 99.11(12) . .
O1 Mo3 O6 100.13(11) . .
O14 Mo3 O9 101.06(12) . .
O1 Mo3 O9 93.72(11) . .
O6 Mo3 O9 150.97(9) . .
O14 Mo3 O12 90.92(11) . 2_556
O1 Mo3 O12 159.85(11) . 2_556
O6 Mo3 O12 85.75(9) . 2_556
O9 Mo3 O12 73.31(8) . 2_556
O14 Mo3 O8 159.12(11) . .
O1 Mo3 O8 93.56(10) . .
O6 Mo3 O8 72.82(8) . .
O9 Mo3 O8 81.01(9) . .
O12 Mo3 O8 69.59(7) 2_556 .
C2 C3 C4 120.2(3) . .
C3 C4 C5 118.6(3) . .
C3 C4 C6 117.7(3) . .
C5 C4 C6 123.7(3) . .
N1 C5 C4 119.4(3) . .
Mo3 O6 Mo1 117.62(11) . 2_556
O2 C6 N2 122.5(3) . .
O2 C6 C4 120.7(3) . .
N2 C6 C4 116.8(3) . .
N2 C7 C7 110.6(4) . 2_567
Te1 O8 Mo1 103.88(9) . 2_556
Te1 O8 Mo3 100.45(8) . .
Mo1 O8 Mo3 90.75(7) 2_556 .
Mo2 O9 Mo3 117.77(11) . .
Te1 O10 Mo2 103.12(9) . .
Te1 O10 Mo1 100.71(9) . .
Mo2 O10 Mo1 92.24(7) . .
Mo1 O11 Mo2 117.06(10) . .
Te1 O12 Mo3 103.92(9) . 2_556
Te1 O12 Mo2 100.50(9) . 2_556
Mo3 O12 Mo2 92.08(8) 2_556 2_556
Mo2 O13 Mn1 167.15(15) . 2_566

loop_
_geom_bond_atom_site_label_1
_geom_bond_atom_site_label_2
_geom_bond_distance
_geom_bond_site_symmetry_2
Te1 O8 1.926(2) .
Te1 O8 1.926(2) 2_556
Te1 O12 1.928(2) 2_556
Te1 O12 1.928(2) .
Te1 O10 1.933(2) .
Te1 O10 1.933(2) 2_556
Mo1 O7 1.704(2) .
Mo1 O17 1.719(2) .
Mo1 O11 1.926(2) .
Mo1 O6 1.942(2) 2_556
Mo1 O8 2.268(2) 2_556
Mo1 O10 2.351(2) .
Mn1 O1 2.114(2) .
Mn1 O13 2.143(2) 2_566
Mn1 O3W 2.186(2) .
Mn1 O2W 2.191(2) .
Mn1 O2 2.203(2) .
Mn1 O1W 2.207(2) .
O1 Mo3 1.733(2) .
N1 C1 1.377(5) .
N1 C5 1.388(5) .
C1 C2 1.342(5) .
Mo2 O15 1.697(2) .
Mo2 O13 1.737(2) .
Mo2 O9 1.887(2) .
Mo2 O11 1.966(2) .
Mo2 O10 2.254(2) .
Mo2 O12 2.332(2) 2_556
O2 C6 1.236(4) .
N2 C6 1.322(4) .
N2 C7 1.468(4) .
C2 C3 1.337(4) .
Mo3 O14 1.694(3) .
Mo3 O6 1.902(2) .
Mo3 O9 1.968(2) .
Mo3 O12 2.252(2) 2_556
Mo3 O8 2.350(2) .
C3 C4 1.380(5) .
C4 C5 1.397(5) .
C4 C6 1.494(4) .
O6 Mo1 1.942(2) 2_556
C7 C7 1.502(7) 2_567
O8 Mo1 2.269(2) 2_556
O12 Mo3 2.252(2) 2_556
O12 Mo2 2.332(2) 2_556
O13 Mn1 2.143(2) 2_566
